data_4062652
loop_
_publ_author_name
'Maestri, Aaron G.'
'Taylor, Scheroi D.'
'Schuck, Stephany M.'
'Brown, Seth N.'

_publ_section_title
;
Cleavage of Conjugated Alkenes by Cationic Osmium Nitrides: 
Scope of the Reaction and Dynamics of the Azaallenium Products
;
_journal_issue 8
_journal_name_full Organometallics
_journal_page_first 1932
_journal_page_last 1946
_journal_paper_doi 10.1021/om034404m
_journal_volume 23
_journal_year 2004
_chemical_formula_moiety 'cis-[(terpy)OsCl2(1,2-eta-2-PhCH=N=CHCH=CHCH=CHPh)]PF6 . (CD3)2CO'
_chemical_formula_sum 'C36 H27 Cl2 D6 F6 N4 O Os P'
_chemical_formula_weight 949.73
_chemical_name_common
;
cis-[dichloro(terpyridine)(1,2-eta-2-2-aza-1,7-diphenylhepta-1,2,4,6-tetraenium
hexafluorophosphate deuteroacetone solvate
;
_space_group_IT_number 2
_symmetry_cell_setting triclinic
_symmetry_space_group_name_Hall '-P 1'
_symmetry_space_group_name_H-M 'P -1'
_cell_angle_alpha 94.154(6)
_cell_angle_beta 113.610(7)
_cell_angle_gamma 111.576(7)
_cell_formula_units_Z 2
_cell_length_a 11.7391(12)
_cell_length_b 13.2219(10)
_cell_length_c 14.1111(12)
_cell_measurement_temperature 293(2)
_cell_volume 1803.2(3)
_diffrn_ambient_temperature 293(2)
_exptl_crystal_density_diffrn 1.749
_refine_ls_R_factor_obs 0.0342
_refine_ls_wR_factor_obs 0.0715
_cod_depositor_comments
;
The following automatic conversions were performed:
'_symmetry_cell_setting' value 'Triclinic' changed to 'triclinic'
according to '/home/saulius/struct/CIF-dictionaries/cif_core.dic'
dictionary named 'cif_core.dic' version 2.4.1 from 2010-06-29.

Automatic conversion script
Id: cif_fix_enum 1527 2010-12-29 10:47:43Z saulius 
;
_cod_original_formula_sum 'C36 H27 D6 Cl2 F6 N4 O Os P'
_cod_database_code 4062652

loop_
_symmetry_equiv_pos_as_xyz
'x, y, z'
'-x, -y, -z'

loop_
_atom_site_aniso_label
_atom_site_aniso_U_11
_atom_site_aniso_U_22
_atom_site_aniso_U_33
_atom_site_aniso_U_23
_atom_site_aniso_U_13
_atom_site_aniso_U_12
Os 0.02965(12) 0.02833(12) 0.03251(12) 0.00720(8) 0.01492(9) 0.01488(8)
Cl1 0.0426(8) 0.0323(7) 0.0526(9) 0.0017(6) 0.0227(7) 0.0140(6)
Cl2 0.0392(8) 0.0465(8) 0.0402(8) 0.0147(6) 0.0129(6) 0.0218(7)
N1 0.032(2) 0.034(2) 0.036(3) 0.010(2) 0.014(2) 0.019(2)
N11 0.028(2) 0.040(3) 0.035(3) 0.010(2) 0.011(2) 0.016(2)
N21 0.031(2) 0.032(2) 0.034(2) 0.009(2) 0.010(2) 0.018(2)
N31 0.031(2) 0.039(3) 0.035(2) 0.010(2) 0.014(2) 0.022(2)
C1 0.036(3) 0.038(3) 0.038(3) 0.012(3) 0.018(3) 0.022(3)
C2 0.044(4) 0.050(4) 0.044(3) 0.018(3) 0.021(3) 0.024(3)
C3 0.059(4) 0.059(4) 0.054(4) 0.031(3) 0.032(3) 0.035(3)
C4 0.047(4) 0.038(3) 0.048(4) 0.015(3) 0.018(3) 0.019(3)
C5 0.049(4) 0.053(4) 0.044(4) 0.019(3) 0.019(3) 0.028(3)
C6 0.050(4) 0.052(4) 0.049(4) 0.019(3) 0.017(3) 0.028(3)
C12 0.033(3) 0.038(3) 0.043(3) 0.018(3) 0.014(3) 0.020(3)
C13 0.036(3) 0.039(3) 0.066(4) 0.023(3) 0.021(3) 0.013(3)
C14 0.053(4) 0.081(5) 0.073(5) 0.041(4) 0.043(4) 0.035(4)
C15 0.059(4) 0.067(5) 0.054(4) 0.021(4) 0.035(4) 0.031(4)
C16 0.049(4) 0.053(4) 0.046(4) 0.011(3) 0.026(3) 0.026(3)
C22 0.033(3) 0.032(3) 0.042(3) 0.015(3) 0.008(3) 0.018(3)
C23 0.044(4) 0.036(3) 0.057(4) 0.011(3) 0.013(3) 0.016(3)
C24 0.077(5) 0.033(4) 0.054(4) -0.006(3) 0.013(4) 0.022(4)
C25 0.070(5) 0.050(4) 0.044(4) -0.002(3) 0.022(3) 0.033(4)
C26 0.046(3) 0.043(3) 0.036(3) 0.007(3) 0.013(3) 0.029(3)
C32 0.045(3) 0.048(4) 0.037(3) 0.012(3) 0.019(3) 0.028(3)
C33 0.071(5) 0.073(5) 0.059(4) 0.013(4) 0.041(4) 0.042(4)
C34 0.065(5) 0.103(6) 0.068(5) 0.031(5) 0.049(4) 0.047(5)
C35 0.048(4) 0.084(5) 0.064(5) 0.034(4) 0.033(4) 0.030(4)
C36 0.034(3) 0.055(4) 0.051(4) 0.014(3) 0.021(3) 0.016(3)
C41 0.033(3) 0.037(3) 0.038(3) 0.015(2) 0.013(2) 0.023(2)
C42 0.040(3) 0.052(4) 0.037(3) 0.014(3) 0.013(3) 0.024(3)
C43 0.047(4) 0.046(4) 0.043(4) 0.000(3) 0.001(3) 0.017(3)
C44 0.035(4) 0.045(4) 0.070(5) 0.014(4) 0.006(3) 0.003(3)
C45 0.041(4) 0.061(4) 0.082(5) 0.031(4) 0.031(4) 0.021(3)
C46 0.041(3) 0.048(4) 0.057(4) 0.018(3) 0.023(3) 0.022(3)
C51 0.054(4) 0.046(4) 0.045(4) 0.012(3) 0.014(3) 0.028(3)
C52 0.059(4) 0.051(4) 0.063(4) 0.014(3) 0.020(4) 0.033(3)
C53 0.092(6) 0.058(5) 0.061(5) 0.029(4) 0.027(4) 0.046(4)
C54 0.088(6) 0.072(5) 0.064(5) 0.018(4) 0.022(4) 0.060(5)
C55 0.080(6) 0.099(7) 0.073(5) 0.013(5) 0.026(5) 0.067(5)
C56 0.075(5) 0.083(5) 0.051(4) 0.025(4) 0.028(4) 0.052(4)
O 0.249(15) 0.425(25) 0.166(11) 0.149(14) 0.137(12) 0.193(17)
C7 0.143(12) 0.265(20) 0.222(16) 0.188(17) 0.147(13) 0.150(14)
C8 0.089(7) 0.146(10) 0.161(11) 0.106(9) 0.063(7) 0.063(7)
C9 0.197(16) 0.147(13) 0.600(45) 0.246(22) 0.287(25) 0.125(13)
P 0.0735(14) 0.097(2) 0.0550(12) 0.0212(11) 0.0376(11) 0.0513(13)
F1 0.440(44) 0.177(18) 0.127(18) 0.088(15) 0.051(20) 0.189(25)
F2 0.246(21) 0.124(12) 0.257(25) 0.128(15) 0.151(20) 0.103(13)
F3 0.086(10) 0.150(13) 0.248(23) -0.062(14) 0.112(13) 0.000(9)
F4 0.118(14) 0.236(21) 0.193(19) -0.004(14) 0.119(16) 0.052(12)
F5 0.077(7) 0.138(11) 0.080(7) -0.014(7) 0.022(6) 0.052(7)
F6 0.122(15) 0.221(26) 0.141(18) -0.111(18) -0.015(11) 0.091(17)
F1A 0.127(19) 0.178(27) 0.054(11) 0.026(14) 0.059(13) 0.033(16)
F2A 0.216(35) 0.387(63) 0.064(14) -0.004(20) 0.008(15) 0.257(44)
F3A 0.227(33) 0.296(46) 0.089(15) 0.120(24) 0.116(20) 0.137(36)
F4A 0.147(30) 0.285(47) 0.175(29) -0.006(25) -0.004(20) 0.199(36)
F5A 0.188(29) 0.111(16) 0.223(35) -0.037(23) 0.166(30) -0.020(17)
F6A 0.240(38) 0.112(17) 0.147(26) -0.008(15) 0.117(26) -0.012(17)

loop_
_atom_site_label
_atom_site_type_symbol
_atom_site_fract_x
_atom_site_fract_y
_atom_site_fract_z
_atom_site_U_iso_or_equiv
_atom_site_thermal_displace_type
_atom_site_occupancy
_atom_site_calc_flag
_atom_site_refinement_flags
_atom_site_disorder_group
Os Os 0.39493(2) 0.19352(2) 0.06711(2) 0.02922(8) Uani 1 d . .
Cl1 Cl 0.29129(15) 0.00293(11) -0.04083(12) 0.0435(3) Uani 1 d . .
Cl2 Cl 0.22703(15) 0.22745(12) -0.07217(11) 0.0427(3) Uani 1 d . .
N1 N 0.4860(4) 0.1339(4) 0.1879(3) 0.0332(10) Uani 1 d . .
N11 N 0.5157(4) 0.2763(4) -0.0032(3) 0.0351(10) Uani 1 d . .
N21 N 0.4749(4) 0.3502(4) 0.1492(3) 0.0325(10) Uani 1 d . .
N31 N 0.2689(4) 0.1814(4) 0.1403(3) 0.0335(10) Uani 1 d . .
C1 C 0.5805(6) 0.1685(5) 0.1491(5) 0.0348(12) Uani 1 d . .
C2 C 0.4665(6) 0.0769(5) 0.2552(5) 0.0437(14) Uani 1 d . .
C3 C 0.5497(7) 0.0259(5) 0.3146(5) 0.051(2) Uani 1 d . .
H3 H 0.5294(7) -0.0035(5) 0.3669(5) 0.051 Uiso 1 calc R .
C4 C 0.6531(6) 0.0148(5) 0.3047(5) 0.0449(14) Uani 1 d . .
H4 H 0.6804(6) 0.0496(5) 0.2576(5) 0.045 Uiso 1 calc R .
C5 C 0.7253(6) -0.0457(5) 0.3601(5) 0.0477(15) Uani 1 d . .
H5 H 0.7043(6) -0.0767(5) 0.4114(5) 0.048 Uiso 1 calc R .
C6 C 0.8224(6) -0.0599(5) 0.3413(5) 0.050(2) Uani 1 d . .
H6 H 0.8417(6) -0.0261(5) 0.2906(5) 0.050 Uiso 1 calc R .
C12 C 0.5899(6) 0.3887(5) 0.0434(5) 0.0374(13) Uani 1 d . .
C13 C 0.6750(6) 0.4559(5) 0.0044(5) 0.049(2) Uani 1 d . .
H13 H 0.7255(6) 0.5329(5) 0.0359(5) 0.049 Uiso 1 calc R .
C14 C 0.6838(7) 0.4082(7) -0.0802(6) 0.060(2) Uani 1 d . .
H14 H 0.7410(7) 0.4525(7) -0.1061(6) 0.060 Uiso 1 calc R .
C15 C 0.6080(7) 0.2947(6) -0.1268(6) 0.055(2) Uani 1 d . .
H15 H 0.6118(7) 0.2616(6) -0.1852(6) 0.055 Uiso 1 calc R .
C16 C 0.5270(6) 0.2310(6) -0.0862(5) 0.0471(15) Uani 1 d . .
H16 H 0.4779(6) 0.1538(6) -0.1167(5) 0.047 Uiso 1 calc R .
C22 C 0.5694(5) 0.4314(4) 0.1309(4) 0.0374(13) Uani 1 d . .
C23 C 0.6289(6) 0.5399(5) 0.1904(5) 0.050(2) Uani 1 d . .
H23 H 0.6941(6) 0.5969(5) 0.1794(5) 0.050 Uiso 1 calc R .
C24 C 0.5911(8) 0.5639(5) 0.2668(6) 0.062(2) Uani 1 d . .
H24 H 0.6350(8) 0.6367(5) 0.3102(6) 0.062 Uiso 1 calc R .
C25 C 0.4904(7) 0.4823(6) 0.2797(5) 0.055(2) Uani 1 d . .
H25 H 0.4635(7) 0.4996(6) 0.3300(5) 0.055 Uiso 1 calc R .
C26 C 0.4290(6) 0.3740(5) 0.2171(4) 0.0408(14) Uani 1 d . .
C32 C 0.3107(6) 0.2772(5) 0.2110(4) 0.0408(13) Uani 1 d . .
C33 C 0.2364(8) 0.2815(6) 0.2660(6) 0.060(2) Uani 1 d . .
H33 H 0.2648(8) 0.3478(6) 0.3146(6) 0.060 Uiso 1 calc R .
C34 C 0.1219(8) 0.1883(7) 0.2484(6) 0.068(2) Uani 1 d . .
H34 H 0.0729(8) 0.1903(7) 0.2860(6) 0.068 Uiso 1 calc R .
C35 C 0.0792(7) 0.0917(7) 0.1753(6) 0.061(2) Uani 1 d . .
H35 H -0.0003(7) 0.0284(7) 0.1614(6) 0.061 Uiso 1 calc R .
C36 C 0.1549(6) 0.0890(6) 0.1226(5) 0.048(2) Uani 1 d . .
H36 H 0.1273(6) 0.0228(6) 0.0742(5) 0.048 Uiso 1 calc R .
C41 C 0.7147(5) 0.2651(4) 0.2128(4) 0.0342(12) Uani 1 d . .
C42 C 0.7427(6) 0.3374(5) 0.3041(5) 0.0434(14) Uani 1 d . .
H42 H 0.6771(6) 0.3226(5) 0.3288(5) 0.043 Uiso 1 calc R .
C43 C 0.8681(7) 0.4316(5) 0.3581(5) 0.055(2) Uani 1 d . .
H43 H 0.8855(7) 0.4809(5) 0.4180(5) 0.055 Uiso 1 calc R .
C44 C 0.9667(7) 0.4528(6) 0.3244(6) 0.062(2) Uani 1 d . .
H44 H 1.0510(7) 0.5160(6) 0.3616(6) 0.062 Uiso 1 calc R .
C45 C 0.9413(7) 0.3805(6) 0.2352(6) 0.060(2) Uani 1 d . .
H45 H 1.0090(7) 0.3942(6) 0.2129(6) 0.060 Uiso 1 calc R .
C46 C 0.8159(6) 0.2879(5) 0.1792(5) 0.0471(15) Uani 1 d . .
H46 H 0.7985(6) 0.2402(5) 0.1183(5) 0.047 Uiso 1 calc R .
C51 C 0.9012(7) -0.1211(5) 0.3899(5) 0.050(2) Uani 1 d . .
C52 C 0.8775(7) -0.1835(5) 0.4606(6) 0.058(2) Uani 1 d . .
H52 H 0.8096(7) -0.1858(5) 0.4797(6) 0.058 Uiso 1 calc R .
C53 C 0.9531(8) -0.2421(6) 0.5026(6) 0.068(2) Uani 1 d . .
H53 H 0.9351(8) -0.2846(6) 0.5489(6) 0.068 Uiso 1 calc R .
C54 C 1.0550(9) -0.2380(7) 0.4763(6) 0.071(2) Uani 1 d . .
H54 H 1.1070(9) -0.2768(7) 0.5056(6) 0.071 Uiso 1 calc R .
C55 C 1.0799(9) -0.1770(7) 0.4072(7) 0.079(2) Uani 1 d . .
H55 H 1.1494(9) -0.1737(7) 0.3898(7) 0.079 Uiso 1 calc R .
C56 C 1.0028(8) -0.1206(7) 0.3634(6) 0.064(2) Uani 1 d . .
H56 H 1.0190(8) -0.0811(7) 0.3147(6) 0.064 Uiso 1 calc R .
O O 0.9874(15) 0.6581(16) -0.0207(10) 0.245(8) Uani 1 d . .
C7 C 1.0523(17) 0.7008(18) 0.0789(16) 0.159(7) Uani 1 d . .
C8 C 1.0453(10) 0.6401(10) 0.1554(9) 0.122(4) Uani 1 d . .
D8A H 0.9889(10) 0.5614(10) 0.1202(9) 0.122 Uiso 0.50 calc PR .
D8B H 1.0057(10) 0.6659(10) 0.1939(9) 0.122 Uiso 0.50 calc PR .
D8C H 1.1365(10) 0.6513(10) 0.2044(9) 0.122 Uiso 0.50 calc PR .
D8D H 1.0985(10) 0.6910(10) 0.2255(9) 0.122 Uiso 0.50 calc PR .
D8E H 1.0817(10) 0.5865(10) 0.1517(9) 0.122 Uiso 0.50 calc PR .
D8F H 0.9509(10) 0.6012(10) 0.1413(9) 0.122 Uiso 0.50 calc PR .
C9 C 1.1319(16) 0.8186(12) 0.1175(20) 0.251(14) Uani 1 d . .
D9A H 1.1293(16) 0.8511(12) 0.0585(20) 0.251 Uiso 0.50 calc PR .
D9B H 1.2256(16) 0.8350(12) 0.1654(20) 0.251 Uiso 0.50 calc PR .
D9C H 1.0948(16) 0.8497(12) 0.1550(20) 0.251 Uiso 0.50 calc PR .
D9D H 1.1705(16) 0.8395(12) 0.1941(20) 0.251 Uiso 0.50 calc PR .
D9E H 1.0742(16) 0.8555(12) 0.0872(20) 0.251 Uiso 0.50 calc PR .
D9F H 1.2050(16) 0.8409(12) 0.0976(20) 0.251 Uiso 0.50 calc PR .
P P 0.5730(2) 0.2983(2) 0.5446(2) 0.0674(6) Uani 1 d . .
F1 F 0.5609(34) 0.3918(20) 0.4950(19) 0.256(16) Uani 0.62(2) d P 1
F2 F 0.5954(23) 0.2063(14) 0.6014(20) 0.184(10) Uani 0.62(2) d P 1
F3 F 0.4597(17) 0.2898(15) 0.5748(24) 0.172(11) Uani 0.62(2) d P 1
F4 F 0.7038(21) 0.3141(23) 0.5343(20) 0.177(11) Uani 0.62(2) d P 1
F5 F 0.6772(12) 0.3962(13) 0.6566(11) 0.105(5) Uani 0.62(2) d P 1
F6 F 0.4847(21) 0.2200(24) 0.4356(17) 0.193(14) Uani 0.62(2) d P 1
F1A F 0.5453(25) 0.3041(27) 0.4307(15) 0.124(11) Uani 0.38(2) d P 2
F2A F 0.4536(39) 0.3351(46) 0.5188(21) 0.205(26) Uani 0.38(2) d P 2
F3A F 0.5698(41) 0.2797(36) 0.6436(19) 0.176(15) Uani 0.38(2) d P 2
F4A F 0.6891(36) 0.2753(42) 0.5531(31) 0.200(24) Uani 0.38(2) d P 2
F5A F 0.6576(37) 0.4162(21) 0.5850(38) 0.180(17) Uani 0.38(2) d P 2
F6A F 0.4464(45) 0.1715(26) 0.4746(30) 0.188(19) Uani 0.38(2) d P 2
H1 H 0.5819(59) 0.1161(49) 0.1006(47) 0.047(17) Uiso 1 d . .
H2 H 0.3809(62) 0.0658(48) 0.2618(46) 0.048(17) Uiso 1 d . .

loop_
_geom_bond_atom_site_label_1
_geom_bond_atom_site_label_2
_geom_bond_distance
_geom_bond_site_symmetry_2
_geom_bond_publ_flag
Os N21 1.967(4) . ?
Os N1 2.006(4) . ?
Os N11 2.082(4) . ?
Os N31 2.087(4) . ?
Os C1 2.182(5) . ?
Os Cl2 2.3715(14) . ?
Os Cl1 2.4197(14) . ?
N1 C2 1.293(7) . ?
N1 C1 1.374(7) . ?
N11 C16 1.354(7) . ?
N11 C12 1.359(7) . ?
N21 C26 1.342(7) . ?
N21 C22 1.358(7) . ?
N31 C32 1.344(7) . ?
N31 C36 1.353(7) . ?
C1 C41 1.464(8) . ?
C2 C3 1.423(8) . ?
C3 C4 1.334(9) . ?
C4 C5 1.424(8) . ?
C5 C6 1.339(9) . ?
C6 C51 1.451(8) . ?
C12 C13 1.395(8) . ?
C12 C22 1.462(8) . ?
C13 C14 1.369(9) . ?
C14 C15 1.372(10) . ?
C15 C16 1.362(9) . ?
C22 C23 1.368(8) . ?
C23 C24 1.378(10) . ?
C24 C25 1.363(10) . ?
C25 C26 1.378(8) . ?
C26 C32 1.468(8) . ?
C32 C33 1.393(8) . ?
C33 C34 1.363(10) . ?
C34 C35 1.368(10) . ?
C35 C36 1.375(9) . ?
C41 C46 1.390(8) . ?
C41 C42 1.391(8) . ?
C42 C43 1.384(9) . ?
C43 C44 1.367(10) . ?
C44 C45 1.380(10) . ?
C45 C46 1.376(9) . ?
C51 C56 1.384(9) . ?
C51 C52 1.387(9) . ?
C52 C53 1.375(9) . ?
C53 C54 1.372(11) . ?
C54 C55 1.362(11) . ?
C55 C56 1.368(10) . ?
O C7 1.26(2) . ?
C7 C8 1.401(14) . ?
C7 C9 1.41(3) . ?
P F5A 1.42(2) . ?
P F3A 1.449(14) . ?
P F4A 1.46(2) . ?
P F1 1.488(15) . ?
P F6 1.489(14) . ?
P F3 1.520(11) . ?
P F1A 1.52(2) . ?
P F4 1.540(14) . ?
P F2 1.548(12) . ?
P F2A 1.57(2) . ?
P F5 1.631(11) . ?
P F6A 1.66(3) . ?
